data_7051363
loop_
_publ_author_name
'Seino, Hidetake'
'Mizobe, Yasushi'
'Hidai, Masanobu'

_publ_section_title
;
 Preparation of hydrosulfido- and hydroselenido-bridged diruthenium complexes
 with \p-arene co-ligands and their conversion into new cubane-type sulfido
 or selenido clusters
;
_journal_coden_ASTM NJCHE5
_journal_issue 11
_journal_name_full 'New Journal of Chemistry'
_journal_page_first 907
_journal_page_last 911
_journal_paper_doi 10.1039/b005454m
_journal_volume 24
_journal_year 2000
_chemical_formula_moiety 'C20 H30 Cl2 Ru2 Se2'
_chemical_formula_sum 'C20 H30 Cl2 Ru2 Se2'
_chemical_formula_weight 701.42
_space_group_IT_number 14
_symmetry_cell_setting monoclinic
_symmetry_space_group_name_Hall '-P 2yn'
_symmetry_space_group_name_H-M 'P 1 21/n 1'
_cell_angle_alpha 90
_cell_angle_beta 112.183(4)
_cell_angle_gamma 90
_cell_formula_units_Z 2
_cell_length_a 9.9109(7)
_cell_length_b 11.9264(8)
_cell_length_c 10.5135(5)
_cell_measurement_temperature 296.2
_cell_volume 1150.7(1)
_diffrn_ambient_temperature 296.2
_exptl_crystal_density_diffrn 2.024
_cod_depositor_comments
;
 Updated bibliographic information.

 Antanas Vaitkus,
 2019-10-01
;
_cod_original_sg_symbol_H-M 'P 21/n'
_cod_database_code 7051363

loop_
_symmetry_equiv_pos_as_xyz
x,y,z
1/2-x,1/2+y,1/2-z
-x,-y,-z
1/2+x,1/2-y,1/2+z

loop_
_atom_site_label
_atom_site_type_symbol
_atom_site_fract_x
_atom_site_fract_y
_atom_site_fract_z
_atom_site_U_iso_or_equiv
_atom_site_adp_type
_atom_site_occupancy
_atom_site_calc_flag
_atom_site_refinement_flags
_atom_site_disorder_assembly
_atom_site_disorder_group
Ru Ru 0.19362(3) 0.05738(3) 0.07496(3) 0.02272(10) Uani 1.00 d . . .
Se Se -0.02008(5) 0.05245(4) -0.15007(4) 0.0361(1) Uani 1.00 d . . .
Cl Cl 0.2549(1) -0.11912(10) -0.0015(1) 0.0440(3) Uani 1.00 d . . .
C(1) C 0.3004(5) 0.2050(3) 0.0239(4) 0.031(1) Uani 1.00 d . . .
C(2) C 0.1934(5) 0.2384(4) 0.0763(4) 0.033(1) Uani 1.00 d . . .
C(3) C 0.1960(5) 0.2005(4) 0.2040(5) 0.033(1) Uani 1.00 d . . .
C(4) C 0.3075(5) 0.1246(4) 0.2857(4) 0.032(1) Uani 1.00 d . . .
C(5) C 0.4115(5) 0.0899(4) 0.2332(4) 0.032(1) Uani 1.00 d . . .
C(6) C 0.4088(5) 0.1291(4) 0.1035(4) 0.033(1) Uani 1.00 d . . .
C(7) C 0.2941(6) 0.2489(4) -0.1137(5) 0.042(1) Uani 1.00 d . . .
C(8) C 0.393(1) 0.3511(6) -0.0882(9) 0.078(3) Uani 1.00 d . . .
C(9) C 0.3318(8) 0.1632(5) -0.2003(6) 0.052(2) Uani 1.00 d . . .
C(10) C 0.3088(7) 0.0824(5) 0.4200(5) 0.046(1) Uani 1.00 d . . .
H(1) H 0.122(6) 0.281(5) 0.019(5) 0.05(1) Uiso 1.00 d . . .
H(2) H 0.119(5) 0.219(4) 0.230(4) 0.03(1) Uiso 1.00 d . . .
H(3) H 0.475(6) 0.039(4) 0.273(5) 0.03(1) Uiso 1.00 d . . .
H(4) H 0.469(6) 0.100(4) 0.069(5) 0.03(1) Uiso 1.00 d . . .
H(5) H 0.199(6) 0.273(4) -0.165(5) 0.04(1) Uiso 1.00 d . . .
H(6) H 0.50(1) 0.334(8) -0.03(1) 0.15(1) Uiso 1.00 d . . .
H(7) H 0.371(8) 0.406(6) -0.038(7) 0.07(2) Uiso 1.00 d . . .
H(8) H 0.38(1) 0.388(9) -0.17(1) 0.14(1) Uiso 1.00 d . . .
H(9) H 0.312(8) 0.191(6) -0.288(7) 0.08(2) Uiso 1.00 d . . .
H(10) H 0.278(7) 0.088(5) -0.215(6) 0.06(1) Uiso 1.00 d . . .
H(11) H 0.424(8) 0.131(5) -0.155(7) 0.07(2) Uiso 1.00 d . . .
H(12) H 0.213(9) 0.074(6) 0.422(7) 0.08(2) Uiso 1.00 d . . .
H(13) H 0.352(7) 0.138(5) 0.485(6) 0.05(1) Uiso 1.00 d . . .
H(14) H 0.355(7) 0.008(6) 0.444(6) 0.06(1) Uiso 1.00 d . . .
H(15) H -0.086(6) 0.160(5) -0.148(6) 0.06(1) Uiso 1.00 d . . .

loop_
_atom_site_aniso_label
_atom_site_aniso_U_11
_atom_site_aniso_U_22
_atom_site_aniso_U_33
_atom_site_aniso_U_12
_atom_site_aniso_U_13
_atom_site_aniso_U_23
Ru 0.0200(2) 0.0216(2) 0.0247(2) -0.0009(1) 0.0063(1) -0.0008(1)
Se 0.0297(3) 0.0452(3) 0.0274(2) -0.0117(2) 0.0037(2) 0.0076(2)
Cl 0.0476(7) 0.0316(6) 0.0525(7) 0.0066(5) 0.0185(5) -0.0094(5)
C(1) 0.028(2) 0.028(2) 0.039(2) -0.008(2) 0.015(2) -0.002(2)
C(2) 0.036(2) 0.023(2) 0.039(2) -0.002(2) 0.012(2) -0.001(2)
C(3) 0.036(2) 0.027(2) 0.037(2) -0.003(2) 0.015(2) -0.007(2)
C(4) 0.031(2) 0.033(2) 0.029(2) -0.011(2) 0.007(2) -0.009(2)
C(5) 0.021(2) 0.035(2) 0.032(2) -0.006(2) 0.002(2) -0.001(2)
C(6) 0.022(2) 0.039(2) 0.035(2) -0.006(2) 0.009(2) -0.008(2)
C(7) 0.043(3) 0.044(3) 0.043(2) 0.005(2) 0.020(2) 0.011(2)
C(8) 0.130(7) 0.051(4) 0.079(5) -0.031(4) 0.070(5) -0.001(3)
C(9) 0.064(4) 0.058(3) 0.039(3) 0.000(3) 0.024(3) 0.003(3)
C(10) 0.052(3) 0.051(3) 0.032(2) -0.010(3) 0.013(2) -0.006(2)

loop_
_geom_bond_atom_site_label_1
_geom_bond_atom_site_label_2
_geom_bond_distance
_geom_bond_site_symmetry_1
_geom_bond_site_symmetry_2
_geom_bond_publ_flag
Ru Se 2.5105(5) 1_555 1_555 yes
Ru Se 2.5146(5) 1_555 3_555 yes
Ru Cl 2.411(1) 1_555 1_555 yes
Ru C(1) 2.222(4) 1_555 1_555 yes
Ru C(2) 2.159(4) 1_555 1_555 yes
Ru C(3) 2.174(4) 1_555 1_555 yes
Ru C(4) 2.222(4) 1_555 1_555 yes
Ru C(5) 2.206(4) 1_555 1_555 yes
Ru C(6) 2.210(4) 1_555 1_555 yes
C(1) C(2) 1.423(6) 1_555 1_555 yes
C(1) C(6) 1.412(6) 1_555 1_555 yes
C(1) C(7) 1.518(6) 1_555 1_555 yes
C(2) C(3) 1.408(6) 1_555 1_555 yes
C(3) C(4) 1.436(6) 1_555 1_555 yes
C(4) C(5) 1.404(6) 1_555 1_555 yes
C(4) C(10) 1.494(7) 1_555 1_555 yes
C(5) C(6) 1.432(6) 1_555 1_555 yes
C(7) C(8) 1.525(9) 1_555 1_555 yes
C(7) C(9) 1.506(8) 1_555 1_555 yes
Se H(15) 1.44(6) 1_555 1_555 yes
C(2) H(1) 0.90(6) 1_555 1_555 no
C(3) H(2) 0.93(5) 1_555 1_555 no
C(5) H(3) 0.86(5) 1_555 1_555 no
C(6) H(4) 0.88(5) 1_555 1_555 no
C(7) H(5) 0.94(5) 1_555 1_555 no
C(8) H(6) 1.0(1) 1_555 1_555 no
C(8) H(7) 0.92(7) 1_555 1_555 no
C(8) H(8) 0.9(1) 1_555 1_555 no
C(9) H(9) 0.93(7) 1_555 1_555 no
C(9) H(10) 1.02(6) 1_555 1_555 no
C(9) H(11) 0.94(7) 1_555 1_555 no
C(10) H(12) 0.96(8) 1_555 1_555 no
C(10) H(13) 0.93(6) 1_555 1_555 no
C(10) H(14) 0.99(7) 1_555 1_555 no
